data_2011284
loop_
_publ_author_name
'Jian, Fangfang'
'Lu, Lude'
'Wang, Xin'
'Shanmuga Sundara Raj, S.'
'Razak, Ibrahim Abdul'
'Fun, Hoong-Kun'

_publ_section_title
;(<i>N</i>,<i>N</i>-Diisopropyldithiocarbamato-<i>S</i>,<i>S</i>')bis(triphenylphosphine-<i>P</i>)gold(I)
 butane solvate
;
_journal_issue 8
_journal_name_full 'Acta Crystallographica Section C'
_journal_page_first 939
_journal_page_last 940
_journal_paper_doi 10.1107/S0108270100007319
_journal_volume 56
_journal_year 2000
_chemical_formula_iupac '[Au (C7 H14 N S2) (C18 H15 P)2], C4 H10'
_chemical_formula_moiety 'C43 H44 Au1 N1 P2 S2, C4 H10'
_chemical_formula_sum 'C47 H54 Au N P2 S2'
_chemical_formula_weight 955.94
_chemical_name_systematic
;
[(Diisopropyldithiocarbamate) Bis(triphenylphosphines) Gold(I)] butane
Solvate
;
_space_group_IT_number 14
_symmetry_cell_setting monoclinic
_symmetry_space_group_name_Hall '-P 2ybc'
_symmetry_space_group_name_H-M 'P 1 21/c 1'
_audit_creation_method SHELXL-97
_cell_angle_alpha 90.00
_cell_angle_beta 102.3920(10)
_cell_angle_gamma 90.00
_cell_formula_units_Z 4
_cell_length_a 12.0927(2)
_cell_length_b 25.2129(5)
_cell_length_c 15.4999(3)
_cell_measurement_reflns_used 8192
_cell_measurement_temperature 293(2)
_cell_measurement_theta_max 28.35
_cell_measurement_theta_min 1.57
_cell_volume 4615.70(15)
_computing_cell_refinement 'SAINT (Siemens, 1996)'
_computing_data_collection 'SMART (Siemens, 1996)'
_computing_data_reduction SAINT
_computing_molecular_graphics SHELXTL
_computing_publication_material 'SHELXTL and PLATON (Spek, 1990)'
_computing_structure_refinement SHELXTL
_computing_structure_solution 'SHELXTL (Sheldrick, 1997)'
_diffrn_ambient_temperature 293(2)
_diffrn_detector_area_resol_mean 8.33
_diffrn_measured_fraction_theta_full .993
_diffrn_measured_fraction_theta_max .993
_diffrn_measurement_device_type 'Siemens SMART CCD area-detector'
_diffrn_measurement_method \w
_diffrn_radiation_monochromator graphite
_diffrn_radiation_source 'fine-focus sealed tube'
_diffrn_radiation_type MoK\a
_diffrn_radiation_wavelength .71073
_diffrn_reflns_av_R_equivalents .0715
_diffrn_reflns_av_sigmaI/netI .0955
_diffrn_reflns_limit_h_max 16
_diffrn_reflns_limit_h_min -16
_diffrn_reflns_limit_k_max 33
_diffrn_reflns_limit_k_min -29
_diffrn_reflns_limit_l_max 17
_diffrn_reflns_limit_l_min -20
_diffrn_reflns_number 31290
_diffrn_reflns_theta_full 28.26
_diffrn_reflns_theta_max 28.26
_diffrn_reflns_theta_min 1.57
_exptl_absorpt_coefficient_mu 3.378
_exptl_absorpt_correction_T_max .687
_exptl_absorpt_correction_T_min .331
_exptl_absorpt_correction_type empirical
_exptl_absorpt_process_details '(SADABS; Sheldrick, 1996)'
_exptl_crystal_colour colourless
_exptl_crystal_density_diffrn 1.376
_exptl_crystal_density_method 'not measured'
_exptl_crystal_description slab
_exptl_crystal_F_000 1936
_exptl_crystal_size_max .42
_exptl_crystal_size_mid .28
_exptl_crystal_size_min .12
_refine_diff_density_max 1.31
_refine_diff_density_min -1.46
_refine_ls_extinction_method none
_refine_ls_goodness_of_fit_ref .988
_refine_ls_hydrogen_treatment constr
_refine_ls_matrix_type full
_refine_ls_number_parameters 478
_refine_ls_number_reflns 11360
_refine_ls_number_restraints 3
_refine_ls_restrained_S_all .988
_refine_ls_R_factor_all .128
_refine_ls_R_factor_gt .052
_refine_ls_shift/su_max .001
_refine_ls_shift/su_mean .000
_refine_ls_structure_factor_coef Fsqd
_refine_ls_weighting_details 'calc w = 1/[\s^2^(Fo^2^)+(0.0331P)^2^] where P = (Fo^2^+2Fc^2^)/3'
_refine_ls_weighting_scheme calc
_refine_ls_wR_factor_ref .119
_reflns_number_gt 5735
_reflns_number_total 11360
_reflns_threshold_expression I>2\s(I)
_cod_data_source_file sk1392.cif
_cod_data_source_block I
_cod_original_sg_symbol_H-M 'P 21/c'
_cod_database_code 2011284
_cod_database_fobs_code 2011284

loop_
_symmetry_equiv_pos_as_xyz
'x, y, z'
'-x, y+1/2, -z+1/2'
'-x, -y, -z'
'x, -y-1/2, z-1/2'

loop_
_atom_site_label
_atom_site_fract_x
_atom_site_fract_y
_atom_site_fract_z
_atom_site_U_iso_or_equiv
_atom_site_adp_type
_atom_site_calc_flag
_atom_site_refinement_flags
_atom_site_occupancy
_atom_site_disorder_assembly
_atom_site_disorder_group
_atom_site_type_symbol
Au1 .003638(19) .041403(9) .754681(16) .04747(9) Uani d . 1 . . Au
S1 -.00648(15) .12619(7) .64886(10) .0543(4) Uani d . 1 . . S
P1 .18396(12) .00391(6) .79054(10) .0392(4) Uani d . 1 . . P
S2 .00540(15) .13589(7) .83879(10) .0528(5) Uani d . 1 . . S
P2 -.17678(12) .00387(6) .72036(10) .0401(4) Uani d . 1 . . P
N1 -.0321(6) .2182(2) .7266(4) .0699(18) Uani d . 1 . . N
C1 .3029(4) .0492(2) .8271(4) .0409(14) Uani d . 1 . . C
C2 .2899(5) .1012(3) .7975(5) .059(2) Uani d . 1 . . C
H2A .2220 .1126 .7620 .071 Uiso calc R 1 . . H
C3 .3798(6) .1358(3) .8218(6) .082(3) Uani d . 1 . . C
H3A .3724 .1704 .8004 .099 Uiso calc R 1 . . H
C4 .4798(6) .1206(3) .8766(5) .078(2) Uani d . 1 . . C
H4A .5384 .1449 .8937 .094 Uiso calc R 1 . . H
C5 .4918(5) .0695(3) .9057(4) .062(2) Uani d . 1 . . C
H5A .5595 .0586 .9419 .075 Uiso calc R 1 . . H
C6 .4038(5) .0337(3) .8817(4) .0528(18) Uani d . 1 . . C
H6A .4125 -.0010 .9025 .063 Uiso calc R 1 . . H
C7 .1994(4) -.0451(2) .8783(3) .0396(14) Uani d . 1 . . C
C8 .1533(5) -.0340(3) .9518(4) .0556(18) Uani d . 1 . . C
H8A .1177 -.0016 .9552 .067 Uiso calc R 1 . . H
C9 .1598(6) -.0703(3) 1.0191(4) .065(2) Uani d . 1 . . C
H9A .1310 -.0619 1.0685 .078 Uiso calc R 1 . . H
C10 .2085(6) -.1186(3) 1.0131(5) .065(2) Uani d . 1 . . C
H10A .2095 -.1438 1.0570 .078 Uiso calc R 1 . . H
C11 .2558(6) -.1299(3) .9430(5) .062(2) Uani d . 1 . . C
H11A .2911 -.1624 .9403 .074 Uiso calc R 1 . . H
C12 .2517(5) -.0937(3) .8762(4) .0525(17) Uani d . 1 . . C
H12A .2847 -.1019 .8289 .063 Uiso calc R 1 . . H
C13 .2211(5) -.0333(2) .7002(3) .0420(15) Uani d . 1 . . C
C14 .3270(6) -.0304(3) .6781(4) .064(2) Uani d . 1 . . C
H14A .3835 -.0089 .7102 .076 Uiso calc R 1 . . H
C15 .3466(7) -.0600(3) .6083(5) .086(3) Uani d . 1 . . C
H15A .4181 -.0590 .5952 .103 Uiso calc R 1 . . H
C16 .2657(7) -.0904(3) .5581(5) .070(2) Uani d . 1 . . C
H16A .2808 -.1092 .5104 .084 Uiso calc R 1 . . H
C17 .1624(7) -.0931(3) .5782(4) .063(2) Uani d . 1 . . C
H17A .1066 -.1143 .5445 .076 Uiso calc R 1 . . H
C18 .1390(5) -.0647(2) .6481(4) .0479(16) Uani d . 1 . . C
H18A .0672 -.0666 .6605 .057 Uiso calc R 1 . . H
C19 -.2133(5) -.0350(2) .8098(4) .0446(15) Uani d . 1 . . C
C20 -.1309(6) -.0676(3) .8591(4) .0574(19) Uani d . 1 . . C
H20A -.0594 -.0687 .8460 .069 Uiso calc R 1 . . H
C21 -.1519(7) -.0978(3) .9258(5) .067(2) Uani d . 1 . . C
H21A -.0951 -.1193 .9577 .080 Uiso calc R 1 . . H
C22 -.2575(8) -.0970(3) .9467(5) .081(2) Uani d . 1 . . C
H22A -.2722 -.1180 .9922 .097 Uiso calc R 1 . . H
C23 -.3406(7) -.0646(3) .8990(5) .081(2) Uani d . 1 . . C
H23A -.4113 -.0631 .9134 .097 Uiso calc R 1 . . H
C24 -.3198(6) -.0344(3) .8302(5) .064(2) Uani d . 1 . . C
H24A -.3771 -.0136 .7973 .077 Uiso calc R 1 . . H
C25 -.1921(5) -.0428(3) .6280(4) .0449(15) Uani d . 1 . . C
C26 -.2467(5) -.0913(3) .6272(4) .0560(18) Uani d . 1 . . C
H26A -.2761 -.1018 .6752 .067 Uiso calc R 1 . . H
C27 -.2570(6) -.1240(3) .5538(5) .071(2) Uani d . 1 . . C
H27A -.2945 -.1563 .5525 .085 Uiso calc R 1 . . H
C28 -.2129(6) -.1092(3) .4840(5) .069(2) Uani d . 1 . . C
H28A -.2202 -.1316 .4354 .083 Uiso calc R 1 . . H
C29 -.1578(6) -.0619(3) .4845(5) .070(2) Uani d . 1 . . C
H29A -.1274 -.0522 .4365 .084 Uiso calc R 1 . . H
C30 -.1476(5) -.0287(3) .5565(4) .0565(19) Uani d . 1 . . C
H30A -.1103 .0036 .5568 .068 Uiso calc R 1 . . H
C31 -.2970(4) .0490(3) .6849(4) .0442(15) Uani d . 1 . . C
C32 -.3944(5) .0327(3) .6263(4) .059(2) Uani d . 1 . . C
H32A -.4000 -.0017 .6039 .070 Uiso calc R 1 . . H
C33 -.4836(5) .0680(3) .6013(5) .070(2) Uani d . 1 . . C
H33A -.5495 .0571 .5627 .084 Uiso calc R 1 . . H
C34 -.4752(6) .1182(3) .6326(5) .075(2) Uani d . 1 . . C
H34A -.5348 .1418 .6150 .090 Uiso calc R 1 . . H
C35 -.3778(6) .1343(3) .6909(6) .085(3) Uani d . 1 . . C
H35A -.3718 .1688 .7125 .102 Uiso calc R 1 . . H
C36 -.2888(5) .0989(3) .7171(5) .062(2) Uani d . 1 . . C
H36A -.2236 .1096 .7568 .074 Uiso calc R 1 . . H
C37 -.0132(5) .1656(2) .7370(4) .0462(14) Uani d . 1 . . C
C38 -.0400(8) .2519(3) .8044(6) .091(3) Uani d . 1 . . C
H38A -.0208 .2293 .8569 .110 Uiso calc R 1 . . H
C39 -.1631(10) .2713(4) .7974(7) .149(5) Uani d . 1 . . C
H39A -.2134 .2414 .7900 .223 Uiso calc R 1 . . H
H39B -.1841 .2946 .7475 .223 Uiso calc R 1 . . H
H39C -.1683 .2901 .8503 .223 Uiso calc R 1 . . H
C40 .0455(11) .2953(5) .8157(9) .191(7) Uani d . 1 . . C
H40A .1194 .2805 .8188 .286 Uiso calc R 1 . . H
H40B .0447 .3143 .8693 .286 Uiso calc R 1 . . H
H40C .0275 .3192 .7664 .286 Uiso calc R 1 . . H
C41 -.0563(10) .2465(3) .6379(6) .103(3) Uani d . 1 . . C
H41A -.0720 .2832 .6519 .124 Uiso calc R 1 . . H
C42 -.1649(11) .2276(4) .5767(7) .150(5) Uani d . 1 . . C
H42A -.2252 .2273 .6081 .225 Uiso calc R 1 . . H
H42B -.1540 .1924 .5564 .225 Uiso calc R 1 . . H
H42C -.1840 .2511 .5270 .225 Uiso calc R 1 . . H
C43 .0498(11) .2500(5) .5996(9) .180(6) Uani d . 1 . . C
H43A .1121 .2625 .6443 .270 Uiso calc R 1 . . H
H43B .0366 .2742 .5507 .270 Uiso calc R 1 . . H
H43C .0673 .2155 .5799 .270 Uiso calc R 1 . . H
C44 .400(3) .2662(13) .608(4) .77(6) Uani d D 1 . . C
H44A .4235 .2531 .5571 1.156 Uiso calc R 1 . . H
H44B .3339 .2880 .5905 1.156 Uiso calc R 1 . . H
H44C .3825 .2369 .6428 1.156 Uiso calc R 1 . . H
C45 .493(3) .2985(14) .663(2) .70(8) Uani d D 1 . . C
H45A .5680 .2856 .6599 .838 Uiso calc R 1 . . H
H45B .4870 .3360 .6487 .838 Uiso calc R 1 . . H
C46 .464(3) .2864(10) .750(2) .51(4) Uani d D 1 . . C
H46A .3928 .3051 .7473 .610 Uiso calc R 1 . . H
H46B .4437 .2491 .7458 .610 Uiso calc R 1 . . H
C47 .526(3) .2931(14) .844(2) .57(5) Uani d D 1 . . C
H47A .4738 .3050 .8792 .861 Uiso calc R 1 . . H
H47B .5849 .3188 .8471 .861 Uiso calc R 1 . . H
H47C .5578 .2597 .8667 .861 Uiso calc R 1 . . H

loop_
_atom_site_aniso_label
_atom_site_aniso_U_11
_atom_site_aniso_U_22
_atom_site_aniso_U_33
_atom_site_aniso_U_12
_atom_site_aniso_U_13
_atom_site_aniso_U_23
Au1 .03530(12) .05104(14) .05533(15) .00186(16) .00807(9) .00294(16)
S1 .0754(11) .0544(11) .0364(8) .0114(9) .0191(8) .0003(7)
P1 .0333(8) .0467(10) .0376(8) -.0003(7) .0077(7) .0002(7)
S2 .0632(10) .0611(12) .0354(8) .0000(8) .0133(8) -.0041(7)
P2 .0317(8) .0478(10) .0412(9) .0035(7) .0085(7) .0030(7)
N1 .115(5) .055(4) .040(3) .006(3) .018(3) -.002(3)
C1 .036(3) .045(4) .044(3) -.006(3) .014(3) -.003(3)
C2 .042(4) .057(5) .074(5) -.015(3) .006(4) .008(3)
C3 .069(5) .058(6) .116(7) -.013(4) .009(5) .020(4)
C4 .059(5) .079(6) .091(6) -.033(5) .005(5) -.005(5)
C5 .042(4) .079(6) .062(4) -.021(4) .002(3) .002(4)
C6 .041(3) .063(5) .051(4) -.002(3) .003(3) .005(3)
C7 .031(3) .049(4) .040(3) -.011(3) .009(3) .002(3)
C8 .049(4) .063(5) .057(4) .000(3) .017(3) -.005(4)
C9 .066(5) .095(6) .035(4) -.018(4) .015(3) .009(4)
C10 .066(5) .065(5) .058(5) -.018(4) .001(4) .020(4)
C11 .072(5) .047(5) .064(5) .000(3) .012(4) .008(4)
C12 .050(4) .060(5) .049(4) .000(3) .014(3) -.002(3)
C13 .047(3) .046(4) .032(3) .005(3) .009(3) .006(3)
C14 .047(4) .088(6) .061(4) -.007(4) .023(4) -.014(4)
C15 .078(5) .119(7) .073(5) -.008(5) .045(5) -.020(5)
C16 .094(6) .063(5) .061(5) -.008(5) .036(5) -.015(4)
C17 .081(5) .062(5) .042(4) -.001(4) .003(4) -.003(3)
C18 .049(4) .054(4) .042(3) .000(3) .011(3) .002(3)
C19 .045(3) .051(4) .040(3) .004(3) .013(3) -.001(3)
C20 .060(4) .065(5) .046(4) .005(4) .010(4) .009(3)
C21 .078(5) .066(5) .055(4) .003(4) .011(4) .012(4)
C22 .110(7) .078(6) .059(5) -.015(5) .029(5) .014(4)
C23 .086(6) .092(6) .080(6) .000(5) .051(5) .015(5)
C24 .061(4) .072(5) .064(4) .004(4) .021(4) .011(4)
C25 .041(3) .052(4) .040(3) .003(3) .005(3) .007(3)
C26 .064(4) .055(4) .052(4) -.008(4) .018(4) -.002(3)
C27 .069(5) .074(6) .066(5) .000(4) .007(5) -.020(4)
C28 .067(5) .090(6) .047(4) .020(5) .004(4) -.019(4)
C29 .070(5) .095(6) .047(4) .016(5) .019(4) .009(4)
C30 .062(4) .063(5) .046(4) .001(4) .017(4) -.003(3)
C31 .032(3) .051(4) .048(3) .005(3) .006(3) .006(3)
C32 .041(3) .066(5) .064(4) .007(3) .001(3) -.001(4)
C33 .042(4) .092(6) .067(5) .005(4) -.008(4) .003(4)
C34 .051(4) .077(6) .094(6) .022(4) .011(4) .012(5)
C35 .069(5) .063(6) .119(7) .020(4) .015(5) -.005(5)
C36 .051(4) .054(5) .079(5) -.001(4) .010(4) -.008(4)
C37 .049(3) .049(3) .041(4) -.007(3) .011(3) .001(3)
C38 .137(8) .066(5) .069(5) .004(6) .016(6) -.019(4)
C39 .170(11) .138(10) .145(10) .029(9) .048(9) -.056(8)
C40 .198(14) .174(13) .204(15) -.082(10) .051(13) -.127(11)
C41 .174(10) .046(5) .092(7) -.002(6) .034(7) .005(4)
C42 .221(13) .110(8) .093(8) .073(9) -.022(9) .005(6)
C43 .257(16) .125(11) .202(14) -.028(11) .147(13) .037(9)
C44 .36(5) .12(2) .87(19) .05(3) .09(8) .16(5)
C45 .31(5) .29(6) .9(2) .08(4) .17(9) .46(10)
C46 .46(6) .14(2) .82(12) -.14(3) -.09(7) .09(4)
C47 .25(3) .52(6) .96(11) -.19(4) .14(5) -.41(7)

loop_
_atom_type_symbol
_atom_type_description
_atom_type_scat_dispersion_real
_atom_type_scat_dispersion_imag
_atom_type_scat_source
C C .0033 .0016 'International Tables Vol C Tables 4.2.6.8 and 6.1.1.4'
H H .0000 .0000 'International Tables Vol C Tables 4.2.6.8 and 6.1.1.4'
N N .0061 .0033 'International Tables Vol C Tables 4.2.6.8 and 6.1.1.4'
P P .1023 .0942 'International Tables Vol C Tables 4.2.6.8 and 6.1.1.4'
S S .1246 .1234 'International Tables Vol C Tables 4.2.6.8 and 6.1.1.4'
Au Au -2.0133 8.8022 'International Tables Vol C Tables 4.2.6.8 and 6.1.1.4'
O O .0106 .0060 'International Tables Vol C Tables 4.2.6.8 and 6.1.1.4'

loop_
_geom_angle_atom_site_label_1
_geom_angle_atom_site_label_2
_geom_angle_atom_site_label_3
_geom_angle
P1 Au1 P2 132.15(5)
P1 Au1 S1 112.74(6)
P2 Au1 S1 105.44(5)
P1 Au1 S2 109.32(5)
P2 Au1 S2 112.10(6)
S1 Au1 S2 65.71(5)
C37 S1 Au1 88.7(2)
C7 P1 C13 102.9(3)
C7 P1 C1 104.2(2)
C13 P1 C1 104.6(3)
C7 P1 Au1 113.24(19)
C13 P1 Au1 113.46(18)
C1 P1 Au1 117.0(2)
C37 S2 Au1 87.4(2)
C19 P2 C25 104.3(3)
C19 P2 C31 104.8(3)
C25 P2 C31 102.9(3)
C19 P2 Au1 114.28(18)
C25 P2 Au1 111.8(2)
C31 P2 Au1 117.3(2)
C37 N1 C38 120.0(6)
C37 N1 C41 124.3(6)
C38 N1 C41 115.4(6)
C6 C1 C2 119.5(5)
C6 C1 P1 122.9(5)
C2 C1 P1 117.5(4)
C3 C2 C1 118.7(6)
C4 C3 C2 121.9(7)
C5 C4 C3 118.9(6)
C4 C5 C6 120.5(6)
C1 C6 C5 120.3(6)
C12 C7 C8 117.5(6)
C12 C7 P1 124.0(5)
C8 C7 P1 118.6(5)
C9 C8 C7 121.0(7)
C10 C9 C8 119.7(7)
C11 C10 C9 120.2(7)
C10 C11 C12 120.6(7)
C11 C12 C7 120.9(7)
C18 C13 C14 117.8(6)
C18 C13 P1 118.6(5)
C14 C13 P1 123.5(5)
C15 C14 C13 119.1(7)
C16 C15 C14 122.3(8)
C15 C16 C17 119.1(7)
C16 C17 C18 120.7(7)
C17 C18 C13 120.8(6)
C20 C19 C24 118.2(6)
C20 C19 P2 118.3(5)
C24 C19 P2 123.6(5)
C21 C20 C19 121.6(7)
C20 C21 C22 120.4(7)
C23 C22 C21 119.1(7)
C24 C23 C22 120.6(8)
C23 C24 C19 120.1(7)
C30 C25 C26 119.1(6)
C30 C25 P2 118.1(5)
C26 C25 P2 122.8(5)
C27 C26 C25 119.3(7)
C28 C27 C26 120.7(8)
C27 C28 C29 120.6(7)
C28 C29 C30 119.6(7)
C25 C30 C29 120.7(7)
C36 C31 C32 120.2(6)
C36 C31 P2 118.5(4)
C32 C31 P2 121.3(5)
C31 C32 C33 119.5(6)
C34 C33 C32 120.5(6)
C33 C34 C35 119.8(7)
C34 C35 C36 120.0(7)
C31 C36 C35 120.0(6)
N1 C37 S1 120.8(5)
N1 C37 S2 121.5(5)
S1 C37 S2 117.6(3)
C40 C38 N1 110.5(9)
C40 C38 C39 114.0(9)
N1 C38 C39 110.5(7)
N1 C41 C42 112.9(8)
N1 C41 C43 111.3(9)
C42 C41 C43 117.4(10)
C46 C45 C44 96(5)
C47 C46 C45 133(3)

loop_
_geom_bond_atom_site_label_1
_geom_bond_atom_site_label_2
_geom_bond_site_symmetry_2
_geom_bond_distance
_geom_bond_publ_flag
Au1 P1 . 2.3318(15) ?
Au1 P2 . 2.3324(15) ?
Au1 S1 . 2.6811(17) ?
Au1 S2 . 2.7136(17) ?
S1 C37 . 1.704(6) ?
P1 C7 . 1.817(6) ?
P1 C13 . 1.820(6) ?
P1 C1 . 1.829(5) ?
S2 C37 . 1.717(6) ?
P2 C19 . 1.828(6) ?
P2 C25 . 1.831(6) ?
P2 C31 . 1.835(6) ?
N1 C37 . 1.350(7) ?
N1 C38 . 1.495(9) ?
N1 C41 . 1.521(10) ?
C1 C6 . 1.384(7) ?
C1 C2 . 1.386(8) ?
C2 C3 . 1.381(8) ?
C3 C4 . 1.375(9) ?
C4 C5 . 1.363(9) ?
C5 C6 . 1.384(8) ?
C7 C12 . 1.382(8) ?
C7 C8 . 1.399(8) ?
C8 C9 . 1.378(9) ?
C9 C10 . 1.364(9) ?
C10 C11 . 1.362(10) ?
C11 C12 . 1.373(8) ?
C13 C18 . 1.385(8) ?
C13 C14 . 1.397(8) ?
C14 C15 . 1.375(10) ?
C15 C16 . 1.350(10) ?
C16 C17 . 1.352(10) ?
C17 C18 . 1.378(9) ?
C19 C20 . 1.388(8) ?
C19 C24 . 1.390(9) ?
C20 C21 . 1.351(9) ?
C21 C22 . 1.383(10) ?
C22 C23 . 1.381(10) ?
C23 C24 . 1.376(10) ?
C25 C30 . 1.380(8) ?
C25 C26 . 1.389(8) ?
C26 C27 . 1.387(9) ?
C27 C28 . 1.357(10) ?
C28 C29 . 1.366(10) ?
C29 C30 . 1.380(9) ?
C31 C36 . 1.348(8) ?
C31 C32 . 1.387(7) ?
C32 C33 . 1.388(8) ?
C33 C34 . 1.351(10) ?
C34 C35 . 1.383(9) ?
C35 C36 . 1.390(8) ?
C38 C40 . 1.492(12) ?
C38 C39 . 1.549(12) ?
C41 C42 . 1.523(12) ?
C41 C43 . 1.526(13) ?
C44 C45 . 1.500(2) ?
C45 C46 . 1.500(2) ?
C46 C47 . 1.500(2) ?
